data_4508281
loop_
_publ_author_name
'Demadis, Konstantinos D.'
'Panera, Aggeliki'
'Anagnostou, Zafeiria'
'Varouhas, Dimitris'
'Kirillov, Alexander M.'
'C\'isa\<rov\'a, Ivana'

_publ_section_title
;
 Disruption of &#x201C;Coordination Polymer&#x201D; Architecture in
 Cu2+Bis-Phosphonates and Carboxyphosphonates by Use of
 2,2&#x2032;-Bipyridine as Auxiliary Ligand: Structural Variability and
 Topological Analysis
;
_journal_issue 10
_journal_name_full 'Crystal Growth &amp; Design'
_journal_page_first 4480
_journal_paper_doi 10.1021/cg4009625
_journal_volume 13
_journal_year 2013
_chemical_formula_sum 'C24 H28 Cu2 N4 O16 P2'
_chemical_formula_weight 817.52
_chemical_name_systematic
; 
 ? 
;
_space_group_IT_number 14
_symmetry_cell_setting monoclinic
_symmetry_space_group_name_Hall '-P 2ybc'
_symmetry_space_group_name_H-M 'P 1 21/c 1'
_atom_sites_solution_hydrogens geom
_atom_sites_solution_primary direct
_atom_sites_solution_secondary difmap
_audit_creation_method SHELXL-97
_cell_angle_alpha 90.00
_cell_angle_beta 98.927(4)
_cell_angle_gamma 90.00
_cell_formula_units_Z 2
_cell_length_a 10.416(2)
_cell_length_b 6.6732(15)
_cell_length_c 21.761(5)
_cell_measurement_temperature 298(2)
_cell_volume 1494.2(6)
_computing_structure_refinement 'SHELXL-97 (Sheldrick, 1997)'
_computing_structure_solution 'SHELXS-97 (Sheldrick, 1990)'
_diffrn_ambient_temperature 298(2)
_diffrn_measured_fraction_theta_full 0.996
_diffrn_measured_fraction_theta_max 0.996
_diffrn_radiation_monochromator graphite
_diffrn_radiation_source 'fine-focus sealed tube'
_diffrn_radiation_type MoK\a
_diffrn_radiation_wavelength 0.71073
_diffrn_reflns_av_R_equivalents 0.0490
_diffrn_reflns_av_sigmaI/netI 0.0485
_diffrn_reflns_limit_h_max 12
_diffrn_reflns_limit_h_min -12
_diffrn_reflns_limit_k_max 8
_diffrn_reflns_limit_k_min -6
_diffrn_reflns_limit_l_max 26
_diffrn_reflns_limit_l_min -26
_diffrn_reflns_number 9628
_diffrn_reflns_theta_full 26.04
_diffrn_reflns_theta_max 26.04
_diffrn_reflns_theta_min 1.89
_exptl_absorpt_coefficient_mu 1.616
_exptl_absorpt_correction_T_max 0.936403
_exptl_absorpt_correction_T_min 0.774028
_exptl_absorpt_correction_type empirical
_exptl_absorpt_process_details SADABS
_exptl_crystal_colour blue
_exptl_crystal_density_diffrn 1.817
_exptl_crystal_density_method 'not measured'
_exptl_crystal_description block
_exptl_crystal_F_000 832
_exptl_crystal_size_max 0.12
_exptl_crystal_size_mid 0.09
_exptl_crystal_size_min 0.08
_refine_diff_density_max 0.649
_refine_diff_density_min -0.566
_refine_diff_density_rms 0.085
_refine_ls_extinction_method none
_refine_ls_goodness_of_fit_ref 1.036
_refine_ls_hydrogen_treatment constr
_refine_ls_matrix_type full
_refine_ls_number_parameters 213
_refine_ls_number_reflns 2939
_refine_ls_number_restraints 0
_refine_ls_restrained_S_all 1.036
_refine_ls_R_factor_all 0.0676
_refine_ls_R_factor_gt 0.0426
_refine_ls_shift/su_max 0.000
_refine_ls_shift/su_mean 0.000
_refine_ls_structure_factor_coef Fsqd
_refine_ls_weighting_details 'calc w=1/[\s^2^(Fo^2^)+(0.0624P)^2^+0.0272P] where P=(Fo^2^+2Fc^2^)/3'
_refine_ls_weighting_scheme calc
_refine_ls_wR_factor_gt 0.1011
_refine_ls_wR_factor_ref 0.1094
_reflns_number_gt 2156
_reflns_number_total 2939
_reflns_threshold_expression >2sigma(I)
_cod_data_source_file cg4009625_si_003.cif
_cod_data_source_block Cu(bpy)(HPAA)(H2O)H2O
_cod_depositor_comments
;
The following automatic conversions were performed:

'_symmetry_cell_setting' value 'Monoclinic' changed to 'monoclinic'
according to /home/saulius/struct/CIF-dictionaries/cif_core.dic
dictionary named 'cif_core.dic' version 2.4.2 from 2011-04-26.

Automatic conversion script
Id: cif_fix_values 1891 2012-01-12 08:04:46Z andrius 
;
_cod_original_sg_symbol_H-M P(2)1/c
_cod_database_code 4508281

loop_
_symmetry_equiv_pos_as_xyz
'x, y, z'
'-x, y+1/2, -z+1/2'
'-x, -y, -z'
'x, -y-1/2, z-1/2'

loop_
_atom_site_label
_atom_site_type_symbol
_atom_site_fract_x
_atom_site_fract_y
_atom_site_fract_z
_atom_site_U_iso_or_equiv
_atom_site_adp_type
_atom_site_occupancy
_atom_site_symmetry_multiplicity
_atom_site_calc_flag
_atom_site_refinement_flags
Cu Cu 0.19822(4) 0.34539(7) 0.10113(2) 0.02526(16) Uani 1 1 d .
P1 P 0.43364(9) 0.56292(15) 0.17177(4) 0.0244(2) Uani 1 1 d .
O2 O 0.4327(2) 0.7844(4) 0.16251(12) 0.0317(7) Uani 1 1 d .
N2 N 0.0110(3) 0.2958(5) 0.06582(14) 0.0262(7) Uani 1 1 d .
N1 N 0.2191(3) 0.2615(5) 0.01489(13) 0.0263(7) Uani 1 1 d .
O3 O 0.5786(2) 0.4956(4) 0.19351(12) 0.0327(6) Uani 1 1 d .
H3A H 0.5816 0.3734 0.1975 0.049 Uiso 1 1 calc R
C6 C -0.0112(4) 0.2542(6) 0.00410(17) 0.0269(8) Uani 1 1 d .
C10 C -0.0892(4) 0.3101(6) 0.0969(2) 0.0340(10) Uani 1 1 d .
H10 H -0.0727 0.3364 0.1394 0.041 Uiso 1 1 calc R
C9 C -0.2162(4) 0.2874(7) 0.0687(2) 0.0410(11) Uani 1 1 d .
H9 H -0.2841 0.2971 0.0917 0.049 Uiso 1 1 calc R
C8 C -0.2404(4) 0.2501(6) 0.0054(2) 0.0406(11) Uani 1 1 d .
H8 H -0.3253 0.2377 -0.0151 0.049 Uiso 1 1 calc R
C5 C 0.1067(4) 0.2371(6) -0.02462(17) 0.0262(8) Uani 1 1 d .
C7 C -0.1374(4) 0.2314(6) -0.02669(19) 0.0342(10) Uani 1 1 d .
H7 H -0.1522 0.2035 -0.0691 0.041 Uiso 1 1 calc R
C1 C 0.3322(4) 0.2471(6) -0.00680(19) 0.0351(10) Uani 1 1 d .
H1 H 0.4093 0.2636 0.0206 0.042 Uiso 1 1 calc R
C4 C 0.1072(4) 0.2000(6) -0.08744(18) 0.0363(10) Uani 1 1 d .
H4 H 0.0292 0.1846 -0.1143 0.044 Uiso 1 1 calc R
C2 C 0.3375(5) 0.2083(7) -0.0690(2) 0.0415(11) Uani 1 1 d .
H2 H 0.4171 0.1973 -0.0830 0.050 Uiso 1 1 calc R
C3 C 0.2231(5) 0.1863(6) -0.10953(19) 0.0431(11) Uani 1 1 d .
H3 H 0.2245 0.1623 -0.1515 0.052 Uiso 1 1 calc R
O6 O 0.1427(2) 0.4981(4) 0.16906(11) 0.0311(6) Uani 1 1 d .
O1 O 0.3757(2) 0.4377(4) 0.11628(12) 0.0321(6) Uani 1 1 d .
C11 C 0.2050(3) 0.5567(6) 0.22150(17) 0.0258(8) Uani 1 1 d .
C12 C 0.3476(3) 0.4963(6) 0.23579(15) 0.0239(8) Uani 1 1 d .
H12 H 0.3520 0.3505 0.2411 0.029 Uiso 1 1 calc R
O5 O 0.1547(3) 0.6545(4) 0.25968(12) 0.0373(7) Uani 1 1 d .
O4 O 0.4082(3) 0.5875(4) 0.29266(12) 0.0317(7) Uani 1 1 d .
H4A H 0.4685 0.5170 0.3089 0.047 Uiso 1 1 calc R
O7 O 0.2234(3) 0.0555(4) 0.15075(12) 0.0381(7) Uani 1 1 d .
H7A H 0.1549 -0.0073 0.1446 0.046 Uiso 1 1 calc R
H7B H 0.3003 0.0230 0.1734 0.046 Uiso 1 1 d R
O8 O 0.1126(3) 0.0794(5) 0.25391(15) 0.0576(9) Uiso 1 1 d .
H8B H 0.0551 0.0265 0.2700 0.069 Uiso 1 1 calc R
H8A H 0.1873 0.0453 0.2783 0.069 Uiso 1 1 d R

loop_
_atom_site_aniso_label
_atom_site_aniso_U_11
_atom_site_aniso_U_22
_atom_site_aniso_U_33
_atom_site_aniso_U_23
_atom_site_aniso_U_13
_atom_site_aniso_U_12
Cu 0.0258(2) 0.0290(3) 0.0199(2) -0.0027(2) 0.00030(17) -0.0024(2)
P1 0.0241(5) 0.0249(6) 0.0229(5) -0.0003(4) -0.0001(4) -0.0019(4)
O2 0.0327(14) 0.0266(16) 0.0348(16) 0.0032(12) 0.0020(12) 0.0001(11)
N2 0.0290(16) 0.0267(19) 0.0222(16) 0.0001(13) 0.0021(13) -0.0027(13)
N1 0.0312(17) 0.0268(18) 0.0210(16) -0.0003(14) 0.0046(13) -0.0026(14)
O3 0.0253(13) 0.0322(16) 0.0389(16) 0.0022(13) -0.0006(11) -0.0003(12)
C6 0.035(2) 0.018(2) 0.0248(19) 0.0018(16) -0.0053(16) -0.0028(17)
C10 0.037(2) 0.032(3) 0.034(2) 0.0005(18) 0.0076(18) -0.0039(18)
C9 0.031(2) 0.040(3) 0.053(3) 0.000(2) 0.009(2) -0.0035(18)
C8 0.031(2) 0.028(2) 0.058(3) 0.008(2) -0.004(2) -0.0029(18)
C5 0.036(2) 0.018(2) 0.0233(18) -0.0002(15) 0.0017(16) -0.0009(16)
C7 0.039(2) 0.026(2) 0.034(2) -0.0011(18) -0.0036(19) 0.0016(18)
C1 0.037(2) 0.035(2) 0.035(2) -0.004(2) 0.0101(18) -0.0041(19)
C4 0.050(3) 0.035(3) 0.021(2) -0.0033(17) -0.0017(18) 0.0053(19)
C2 0.049(3) 0.041(3) 0.038(2) -0.004(2) 0.018(2) 0.000(2)
C3 0.066(3) 0.038(3) 0.026(2) -0.0051(19) 0.009(2) 0.008(2)
O6 0.0267(13) 0.0389(17) 0.0259(14) -0.0097(12) -0.0014(11) 0.0036(12)
O1 0.0303(14) 0.0399(17) 0.0258(14) -0.0075(12) 0.0036(11) -0.0065(12)
C11 0.031(2) 0.023(2) 0.0223(19) 0.0039(16) 0.0028(16) -0.0017(16)
C12 0.0277(18) 0.024(2) 0.0184(18) -0.0022(15) -0.0016(14) -0.0013(16)
O5 0.0384(15) 0.0448(19) 0.0291(15) -0.0117(13) 0.0064(12) 0.0070(14)
O4 0.0345(15) 0.0315(16) 0.0247(14) -0.0038(12) -0.0087(11) 0.0020(12)
O7 0.0364(15) 0.0368(18) 0.0387(17) 0.0084(13) -0.0016(13) 0.0010(13)

loop_
_atom_type_symbol
_atom_type_description
_atom_type_scat_dispersion_real
_atom_type_scat_dispersion_imag
_atom_type_scat_source
C C 0.0033 0.0016 'International Tables Vol C Tables 4.2.6.8 and 6.1.1.4'
H H 0.0000 0.0000 'International Tables Vol C Tables 4.2.6.8 and 6.1.1.4'
N N 0.0061 0.0033 'International Tables Vol C Tables 4.2.6.8 and 6.1.1.4'
O O 0.0106 0.0060 'International Tables Vol C Tables 4.2.6.8 and 6.1.1.4'
P P 0.1023 0.0942 'International Tables Vol C Tables 4.2.6.8 and 6.1.1.4'
Cu Cu 0.3201 1.2651 'International Tables Vol C Tables 4.2.6.8 and 6.1.1.4'

loop_
_geom_angle_atom_site_label_1
_geom_angle_atom_site_label_2
_geom_angle_atom_site_label_3
_geom_angle
O1 Cu O6 95.31(11)
O1 Cu N1 90.50(11)
O6 Cu N1 160.41(12)
O1 Cu N2 165.02(12)
O6 Cu N2 89.51(11)
N1 Cu N2 80.55(12)
O1 Cu O7 99.10(11)
O6 Cu O7 96.51(11)
N1 Cu O7 101.02(12)
N2 Cu O7 94.42(11)
O2 P1 O1 116.47(16)
O2 P1 O3 108.00(15)
O1 P1 O3 109.05(15)
O2 P1 C12 110.55(17)
O1 P1 C12 106.99(16)
O3 P1 C12 105.21(15)
C10 N2 C6 119.4(3)
C10 N2 Cu 125.8(3)
C6 N2 Cu 114.8(3)
C1 N1 C5 119.4(3)
C1 N1 Cu 125.5(3)
C5 N1 Cu 114.9(3)
N2 C6 C7 120.3(4)
N2 C6 C5 114.4(3)
C7 C6 C5 125.4(4)
N2 C10 C9 122.7(4)
C10 C9 C8 118.5(4)
C7 C8 C9 119.1(4)
N1 C5 C4 120.8(4)
N1 C5 C6 114.8(3)
C4 C5 C6 124.3(3)
C8 C7 C6 120.0(4)
N1 C1 C2 121.9(4)
C3 C4 C5 119.6(4)
C3 C2 C1 118.9(4)
C4 C3 C2 119.4(4)
C11 O6 Cu 131.5(2)
P1 O1 Cu 124.42(16)
O5 C11 O6 123.4(3)
O5 C11 C12 120.3(3)
O6 C11 C12 116.3(3)
O4 C12 C11 110.3(3)
O4 C12 P1 110.7(2)
C11 C12 P1 111.0(2)

loop_
_geom_bond_atom_site_label_1
_geom_bond_atom_site_label_2
_geom_bond_distance
Cu O1 1.928(3)
Cu O6 1.956(3)
Cu N1 2.002(3)
Cu N2 2.009(3)
Cu O7 2.211(3)
P1 O2 1.492(3)
P1 O1 1.515(3)
P1 O3 1.576(3)
P1 C12 1.824(4)
N2 C10 1.332(5)
N2 C6 1.356(5)
N1 C1 1.338(5)
N1 C5 1.351(5)
C6 C7 1.387(5)
C6 C5 1.467(5)
C10 C9 1.377(6)
C9 C8 1.384(6)
C8 C7 1.374(6)
C5 C4 1.390(5)
C1 C2 1.387(6)
C4 C3 1.371(6)
C2 C3 1.376(6)
O6 C11 1.283(4)
C11 O5 1.235(4)
C11 C12 1.524(5)
C12 O4 1.435(4)
